data_7241611
loop_
_publ_author_name
'Ma, Xiaoyu'
'Zhu, Bingqing'
'Yang, Zeen'
'Jiang, Yuhang'
'Mei, Xuefeng'

_publ_section_title
;
 Stabilizing photo-sensitive colchicine through rebalancing electron
 distribution of the reactive tropolone ring
;
_journal_issue 1
_journal_name_full CrystEngComm
_journal_page_first 30
_journal_page_last 34
_journal_paper_doi 10.1039/D0CE01551B
_journal_volume 23
_journal_year 2021
_chemical_formula_moiety 'C10 H6 O6 S2, 2(C7 H7 O2)'
_chemical_formula_sum 'C24 H20 O10 S2'
_chemical_formula_weight 532.52
_chemical_name_systematic tropolone
_space_group_crystal_system triclinic
_space_group_IT_number 2
_space_group_name_Hall '-P 1'
_space_group_name_H-M_alt 'P -1'
_atom_sites_solution_hydrogens geom
_audit_creation_date 2020-04-13
_audit_creation_method
;
Olex2 1.2
(compiled 2018.05.29 svn.r3508 for OlexSys, GUI svn.r5506)
;
_audit_update_record
;
2020-09-04 deposited with the CCDC.	2020-11-23 downloaded from the CCDC.
;
_cell_angle_alpha 102.6500(10)
_cell_angle_beta 104.1720(10)
_cell_angle_gamma 90.5980(10)
_cell_formula_units_Z 1
_cell_length_a 7.0583(2)
_cell_length_b 8.1581(3)
_cell_length_c 10.0680(3)
_cell_measurement_reflns_used 4663
_cell_measurement_temperature 150
_cell_measurement_theta_max 27.505
_cell_measurement_theta_min 2.943
_cell_volume 547.19(3)
_computing_cell_refinement 'SAINT V8.38A (?, 2016)'
_computing_data_reduction 'SAINT V8.38A (?, 2016)'
_computing_molecular_graphics 'Olex2 (Dolomanov et al., 2009)'
_computing_publication_material 'Olex2 (Dolomanov et al., 2009)'
_computing_structure_refinement 'ShelXL (Sheldrick, 2015)'
_computing_structure_solution 'ShelXT (Sheldrick, 2015)'
_diffrn_ambient_temperature 150.0
_diffrn_measured_fraction_theta_full 0.979
_diffrn_measured_fraction_theta_max 0.974
_diffrn_measurement_device_type 'D8 ADVENTURE'
_diffrn_measurement_method '\f and \w scans'
_diffrn_radiation_type MoK\a
_diffrn_radiation_wavelength 0.71073
_diffrn_reflns_av_R_equivalents 0.0194
_diffrn_reflns_av_unetI/netI 0.0231
_diffrn_reflns_Laue_measured_fraction_full 0.979
_diffrn_reflns_Laue_measured_fraction_max 0.974
_diffrn_reflns_limit_h_max 9
_diffrn_reflns_limit_h_min -8
_diffrn_reflns_limit_k_max 10
_diffrn_reflns_limit_k_min -10
_diffrn_reflns_limit_l_max 12
_diffrn_reflns_limit_l_min -13
_diffrn_reflns_number 6645
_diffrn_reflns_point_group_measured_fraction_full 0.979
_diffrn_reflns_point_group_measured_fraction_max 0.974
_diffrn_reflns_theta_full 25.242
_diffrn_reflns_theta_max 27.505
_diffrn_reflns_theta_min 2.943
_diffrn_standards_number 0
_exptl_absorpt_coefficient_mu 0.307
_exptl_absorpt_correction_T_max 0.7456
_exptl_absorpt_correction_T_min 0.6979
_exptl_absorpt_correction_type multi-scan
_exptl_absorpt_process_details
'SADABS-2016/2 (Bruker,2016/2) was used for absorption correction. wR2(int) was 0.1249 before and 0.0554 after correction. The Ratio of minimum to maximum transmission is 0.9360. The \l/2 correction factor is Not present.'
_exptl_crystal_colour 'clear light colourless'
_exptl_crystal_colour_lustre clear
_exptl_crystal_colour_modifier light
_exptl_crystal_colour_primary colourless
_exptl_crystal_density_diffrn 1.616
_exptl_crystal_description block
_exptl_crystal_F_000 276
_exptl_crystal_size_max 0.1
_exptl_crystal_size_mid 0.1
_exptl_crystal_size_min 0.1
_refine_diff_density_max 0.351
_refine_diff_density_min -0.466
_refine_diff_density_rms 0.048
_refine_ls_extinction_method none
_refine_ls_goodness_of_fit_ref 1.081
_refine_ls_hydrogen_treatment constr
_refine_ls_matrix_type full
_refine_ls_number_parameters 165
_refine_ls_number_reflns 2440
_refine_ls_number_restraints 0
_refine_ls_restrained_S_all 1.081
_refine_ls_R_factor_all 0.0371
_refine_ls_R_factor_gt 0.0330
_refine_ls_shift/su_max 0.000
_refine_ls_shift/su_mean 0.000
_refine_ls_structure_factor_coef Fsqd
_refine_ls_weighting_details 'w=1/[\s^2^(Fo^2^)+(0.0291P)^2^+0.3747P] where P=(Fo^2^+2Fc^2^)/3'
_refine_ls_weighting_scheme calc
_refine_ls_wR_factor_gt 0.0782
_refine_ls_wR_factor_ref 0.0815
_reflns_Friedel_coverage 0.000
_reflns_number_gt 2233
_reflns_number_total 2440
_reflns_threshold_expression 'I > 2\s(I)'
_cod_data_source_file d0ce01551b2.cif
_cod_data_source_block 22019971_0m
_cod_depositor_comments 'Adding full bibliography for 7241604--7241616.cif.'
_cod_database_code 7241611
_shelx_shelxl_version_number 2014/7
_shelx_space_group_comment
;
The symmetry employed for this shelxl refinement is uniquely defined
by the following loop, which should always be used as a source of
symmetry information in preference to the above space-group names.
They are only intended as comments.
;
_shelx_estimated_absorpt_t_max 0.970
_shelx_estimated_absorpt_t_min 0.970
_olex2_refinement_description
;
1. Fixed Uiso
 At 1.2 times of:
  All C(H) groups
 At 1.5 times of:
  All O(H) groups
2.a Aromatic/amide H refined with riding coordinates:
 C9(H9), C10(H10), C11(H11), C3(H3), C7(H7), C5(H5), C4(H4), C6(H6)
2.b Idealised tetrahedral OH refined as rotating group:
 O1(H1), O2(H2)
;
_olex2_submission_special_instructions 'No special instructions were received'

loop_
_space_group_symop_operation_xyz
'x, y, z'
'-x, -y, -z'

loop_
_atom_site_label
_atom_site_type_symbol
_atom_site_fract_x
_atom_site_fract_y
_atom_site_fract_z
_atom_site_U_iso_or_equiv
_atom_site_adp_type
_atom_site_occupancy
_atom_site_site_symmetry_order
_atom_site_calc_flag
_atom_site_refinement_flags_posn
_atom_site_refinement_flags_adp
_atom_site_refinement_flags_occupancy
_atom_site_disorder_assembly
_atom_site_disorder_group
S1 S 0.18646(5) 0.65238(5) 0.76277(4) 0.01908(12) Uani 1 1 d . . . . .
O1 O 0.58782(15) 0.67764(13) 0.57964(11) 0.0212(2) Uani 1 1 d . . . . .
H1 H 0.4981 0.6513 0.6142 0.032 Uiso 1 1 calc GR . . . .
O2 O 0.84442(16) 0.80836(15) 0.48402(13) 0.0256(3) Uani 1 1 d . . . . .
H2 H 0.8531 0.7385 0.5350 0.038 Uiso 1 1 calc GR . . . .
O5 O 0.00204(16) 0.62079(16) 0.65549(12) 0.0274(3) Uani 1 1 d . . . . .
O3 O 0.34908(16) 0.58319(16) 0.70667(12) 0.0282(3) Uani 1 1 d . . . . .
O4 O 0.22660(19) 0.82543(15) 0.83997(13) 0.0317(3) Uani 1 1 d . . . . .
C12 C 0.0067(2) 0.55239(17) 0.95285(14) 0.0148(3) Uani 1 1 d . . . . .
C8 C 0.1625(2) 0.52969(17) 0.88406(14) 0.0155(3) Uani 1 1 d . . . . .
C9 C 0.2946(2) 0.41138(18) 0.90774(15) 0.0181(3) Uani 1 1 d . . . . .
H9 H 0.3974 0.3987 0.8613 0.022 Uiso 1 1 calc R . . . .
C2 C 0.6588(2) 0.82040(18) 0.42365(16) 0.0186(3) Uani 1 1 d . . . . .
C1 C 0.5117(2) 0.74227(17) 0.47029(15) 0.0179(3) Uani 1 1 d . . . . .
C10 C 0.2794(2) 0.30807(19) 1.00048(16) 0.0203(3) Uani 1 1 d . . . . .
H10 H 0.3714 0.2257 1.0157 0.024 Uiso 1 1 calc R . . . .
C11 C 0.1332(2) 0.32554(18) 1.06860(15) 0.0189(3) Uani 1 1 d . . . . .
H11 H 0.1248 0.2554 1.1311 0.023 Uiso 1 1 calc R . . . .
C3 C 0.6256(2) 0.91552(19) 0.32168(16) 0.0220(3) Uani 1 1 d . . . . .
H3 H 0.7406 0.9659 0.3100 0.026 Uiso 1 1 calc R . . . .
C7 C 0.3103(2) 0.72975(19) 0.41218(16) 0.0215(3) Uani 1 1 d . . . . .
H7 H 0.2364 0.6660 0.4528 0.026 Uiso 1 1 calc R . . . .
C5 C 0.2621(3) 0.8946(2) 0.22427(17) 0.0270(4) Uani 1 1 d . . . . .
H5 H 0.1627 0.9287 0.1552 0.032 Uiso 1 1 calc R . . . .
C4 C 0.4525(2) 0.94860(19) 0.23460(16) 0.0248(3) Uani 1 1 d . . . . .
H4 H 0.4668 1.0185 0.1731 0.030 Uiso 1 1 calc R . . . .
C6 C 0.2005(2) 0.7959(2) 0.30392(17) 0.0253(3) Uani 1 1 d . . . . .
H6 H 0.0632 0.7698 0.2812 0.030 Uiso 1 1 calc R . . . .

loop_
_atom_site_aniso_label
_atom_site_aniso_U_11
_atom_site_aniso_U_22
_atom_site_aniso_U_33
_atom_site_aniso_U_23
_atom_site_aniso_U_13
_atom_site_aniso_U_12
S1 0.01836(19) 0.0253(2) 0.01858(19) 0.01197(14) 0.00789(14) 0.00015(13)
O1 0.0204(5) 0.0257(6) 0.0238(6) 0.0130(4) 0.0109(4) 0.0024(4)
O2 0.0202(5) 0.0306(6) 0.0336(6) 0.0189(5) 0.0108(5) 0.0025(4)
O5 0.0226(6) 0.0425(7) 0.0214(6) 0.0176(5) 0.0045(4) 0.0023(5)
O3 0.0246(6) 0.0416(7) 0.0291(6) 0.0201(5) 0.0160(5) 0.0064(5)
O4 0.0413(7) 0.0235(6) 0.0357(7) 0.0123(5) 0.0155(6) -0.0046(5)
C12 0.0150(7) 0.0165(6) 0.0130(6) 0.0043(5) 0.0028(5) -0.0016(5)
C8 0.0164(7) 0.0187(7) 0.0126(6) 0.0056(5) 0.0040(5) -0.0026(5)
C9 0.0166(7) 0.0231(7) 0.0159(7) 0.0047(5) 0.0068(5) 0.0007(5)
C2 0.0210(7) 0.0163(7) 0.0208(7) 0.0040(5) 0.0098(6) 0.0017(5)
C1 0.0232(7) 0.0144(6) 0.0184(7) 0.0039(5) 0.0095(6) 0.0017(5)
C10 0.0201(7) 0.0227(7) 0.0211(7) 0.0094(6) 0.0066(6) 0.0060(6)
C11 0.0214(7) 0.0202(7) 0.0181(7) 0.0092(5) 0.0063(6) 0.0022(6)
C3 0.0273(8) 0.0186(7) 0.0250(8) 0.0075(6) 0.0136(6) 0.0011(6)
C7 0.0225(8) 0.0201(7) 0.0232(7) 0.0043(6) 0.0090(6) -0.0024(6)
C5 0.0307(9) 0.0245(8) 0.0226(8) 0.0066(6) -0.0002(6) 0.0006(6)
C4 0.0358(9) 0.0194(7) 0.0215(7) 0.0074(6) 0.0092(7) 0.0015(6)
C6 0.0219(8) 0.0251(8) 0.0256(8) 0.0032(6) 0.0023(6) -0.0035(6)

loop_
_atom_type_symbol
_atom_type_description
_atom_type_scat_dispersion_real
_atom_type_scat_dispersion_imag
_atom_type_scat_source
C C 0.0033 0.0016 'International Tables Vol C Tables 4.2.6.8 and 6.1.1.4'
H H 0.0000 0.0000 'International Tables Vol C Tables 4.2.6.8 and 6.1.1.4'
O O 0.0106 0.0060 'International Tables Vol C Tables 4.2.6.8 and 6.1.1.4'
S S 0.1246 0.1234 'International Tables Vol C Tables 4.2.6.8 and 6.1.1.4'

loop_
_geom_angle_atom_site_label_1
_geom_angle_atom_site_label_2
_geom_angle_atom_site_label_3
_geom_angle
_geom_angle_site_symmetry_1
_geom_angle_site_symmetry_3
_geom_angle_publ_flag
O5 S1 O3 111.65(7) . . ?
O5 S1 C8 105.23(6) . . ?
O3 S1 C8 104.41(7) . . ?
O4 S1 O5 113.99(8) . . ?
O4 S1 O3 113.26(7) . . ?
O4 S1 C8 107.39(7) . . ?
C1 O1 H1 109.5 . . ?
C2 O2 H2 109.5 . . ?
C12 C12 C8 117.91(16) 2_567 . ?
C11 C12 C12 119.32(16) 2_567 2_567 ?
C11 C12 C8 122.77(12) 2_567 . ?
C12 C8 S1 120.67(10) . . ?
C9 C8 S1 118.23(11) . . ?
C9 C8 C12 121.10(12) . . ?
C8 C9 H9 119.8 . . ?
C8 C9 C10 120.48(13) . . ?
C10 C9 H9 119.8 . . ?
O2 C2 C1 118.63(13) . . ?
O2 C2 C3 115.09(13) . . ?
C3 C2 C1 126.24(14) . . ?
O1 C1 C2 112.25(13) . . ?
O1 C1 C7 120.87(13) . . ?
C7 C1 C2 126.88(13) . . ?
C9 C10 H10 119.8 . . ?
C11 C10 C9 120.43(13) . . ?
C11 C10 H10 119.8 . . ?
C12 C11 H11 119.6 2_567 . ?
C10 C11 C12 120.77(13) . 2_567 ?
C10 C11 H11 119.6 . . ?
C2 C3 H3 114.7 . . ?
C4 C3 C2 130.64(14) . . ?
C4 C3 H3 114.7 . . ?
C1 C7 H7 115.0 . . ?
C6 C7 C1 130.09(14) . . ?
C6 C7 H7 115.0 . . ?
C4 C5 H5 116.5 . . ?
C4 C5 C6 126.97(15) . . ?
C6 C5 H5 116.5 . . ?
C3 C4 H4 115.3 . . ?
C5 C4 C3 129.34(15) . . ?
C5 C4 H4 115.3 . . ?
C7 C6 H6 115.3 . . ?
C5 C6 C7 129.48(15) . . ?
C5 C6 H6 115.3 . . ?

loop_
_geom_bond_atom_site_label_1
_geom_bond_atom_site_label_2
_geom_bond_distance
_geom_bond_site_symmetry_2
_geom_bond_publ_flag
S1 O5 1.4526(12) . ?
S1 O3 1.4651(12) . ?
S1 O4 1.4424(13) . ?
S1 C8 1.7763(14) . ?
O1 H1 0.8400 . ?
O1 C1 1.3226(17) . ?
O2 H2 0.8400 . ?
O2 C2 1.3173(18) . ?
C12 C12 1.428(3) 2_567 ?
C12 C8 1.4298(19) . ?
C12 C11 1.423(2) 2_567 ?
C8 C9 1.367(2) . ?
C9 H9 0.9500 . ?
C9 C10 1.4092(19) . ?
C2 C1 1.4355(19) . ?
C2 C3 1.395(2) . ?
C1 C7 1.391(2) . ?
C10 H10 0.9500 . ?
C10 C11 1.364(2) . ?
C11 C12 1.423(2) 2_567 ?
C11 H11 0.9500 . ?
C3 H3 0.9500 . ?
C3 C4 1.385(2) . ?
C7 H7 0.9500 . ?
C7 C6 1.390(2) . ?
C5 H5 0.9500 . ?
C5 C4 1.383(2) . ?
C5 C6 1.388(2) . ?
C4 H4 0.9500 . ?
C6 H6 0.9500 . ?
